data_2014657
loop_
_publ_author_name
'Bin Li'
'Hai-Bin Song'
'Chi-Tung Hsu'
'Ke-Liang Zhang'
'Chao Wu'
'Hua-Zheng Yang'

_publ_section_title
;
 Two isomeric
 2-[4-chloro-2-fluoro-5-(prop-2-ynyloxy)phenyl]hexahydroisoindole-1,3-dione
 compounds
;
_journal_issue 2
_journal_name_full 'Acta Crystallographica Section C'
_journal_page_first o114
_journal_page_last o117
_journal_paper_doi 10.1107/S0108270104034146
_journal_volume 61
_journal_year 2005
_chemical_formula_iupac 'C17 H13 Cl F N O3'
_chemical_formula_moiety 'C17 H13 Cl F N O3'
_chemical_formula_sum 'C17 H13 Cl F N O3'
_chemical_formula_weight 333.73
_chemical_melting_point 409(1)
_chemical_name_systematic
;
2-[4-chloro-2-fluoro-5-(prop-2-ynyloxy)phenyl]-1,3,4,5,6,7-
hexahydroisoindole-1,3-dione
;
_space_group_IT_number 2
_symmetry_cell_setting triclinic
_symmetry_space_group_name_Hall '-P 1'
_symmetry_space_group_name_H-M 'P -1'
_atom_sites_solution_hydrogens geom
_atom_sites_solution_primary direct
_atom_sites_solution_secondary difmap
_cell_angle_alpha 99.663(9)
_cell_angle_beta 104.263(9)
_cell_angle_gamma 112.778(8)
_cell_formula_units_Z 2
_cell_length_a 9.313(5)
_cell_length_b 9.380(5)
_cell_length_c 10.485(6)
_cell_measurement_reflns_used 860
_cell_measurement_temperature 293(2)
_cell_measurement_theta_max 26.02
_cell_measurement_theta_min 3.27
_cell_volume 782.1(7)
_computing_cell_refinement SMART
_computing_data_collection 'SMART (Bruker, 1998)'
_computing_data_reduction 'SAINT (Bruker, 1999)'
_computing_molecular_graphics 'PLATON (Spek, 2003)'
_computing_publication_material SHELXL97
_computing_structure_refinement 'SHELXL97 (Sheldrick, 1997) in WinGX (Farrugia, 1999)'
_computing_structure_solution 'SHELXS97 (Sheldrick, 1997)'
_diffrn_ambient_temperature 293(2)
_diffrn_measured_fraction_theta_full 0.994
_diffrn_measured_fraction_theta_max 0.994
_diffrn_measurement_device_type 'Bruker SMART CCD area-detector'
_diffrn_measurement_method '\f and \w scans'
_diffrn_radiation_monochromator graphite
_diffrn_radiation_source 'fine-focus sealed tube'
_diffrn_radiation_type MoK\a
_diffrn_radiation_wavelength 0.71073
_diffrn_reflns_av_R_equivalents 0.0174
_diffrn_reflns_av_sigmaI/netI 0.0348
_diffrn_reflns_limit_h_max 9
_diffrn_reflns_limit_h_min -11
_diffrn_reflns_limit_k_max 11
_diffrn_reflns_limit_k_min -9
_diffrn_reflns_limit_l_max 12
_diffrn_reflns_limit_l_min -10
_diffrn_reflns_number 4071
_diffrn_reflns_theta_full 25.00
_diffrn_reflns_theta_max 25.00
_diffrn_reflns_theta_min 2.46
_exptl_absorpt_coefficient_mu 0.269
_exptl_absorpt_correction_T_max 0.943
_exptl_absorpt_correction_T_min 0.906
_exptl_absorpt_correction_type multi-scan
_exptl_absorpt_process_details 'SADABS (Sheldrick, 1996)'
_exptl_crystal_colour colorless
_exptl_crystal_density_diffrn 1.417
_exptl_crystal_density_method 'not measured'
_exptl_crystal_description prism
_exptl_crystal_F_000 344
_exptl_crystal_size_max 0.36
_exptl_crystal_size_mid 0.24
_exptl_crystal_size_min 0.22
_refine_diff_density_max 0.392
_refine_diff_density_min -0.282
_refine_ls_extinction_method none
_refine_ls_goodness_of_fit_ref 1.030
_refine_ls_hydrogen_treatment constr
_refine_ls_matrix_type full
_refine_ls_number_parameters 208
_refine_ls_number_reflns 2747
_refine_ls_number_restraints 0
_refine_ls_restrained_S_all 1.030
_refine_ls_R_factor_all 0.0632
_refine_ls_R_factor_gt 0.0426
_refine_ls_shift/su_max 0.002
_refine_ls_shift/su_mean 0.000
_refine_ls_structure_factor_coef Fsqd
_refine_ls_weighting_details 'calc w=1/[\s^2^(Fo^2^)+(0.045P)^2^+0.3951P] where P=(Fo^2^+2Fc^2^)/3'
_refine_ls_weighting_scheme calc
_refine_ls_wR_factor_gt 0.1006
_refine_ls_wR_factor_ref 0.1113
_reflns_number_gt 2059
_reflns_number_total 2747
_reflns_threshold_expression I>2\s(I)
_cod_data_source_file fg1803.cif
_cod_data_source_block I
_cod_depositor_comments
;
The following automatic conversions were performed:
'_symmetry_cell_setting' value 'Triclinic' changed to 'triclinic'
according to '/home/saulius/struct/CIF-dictionaries/cif_core.dic'
dictionary named 'cif_core.dic' version 2.4.1 from 2010-06-29.

Automatic conversion script
Id: cif_fix_enum 1527 2010-12-29 10:47:43Z saulius 

The following automatic conversions were performed:

'_symmetry_cell_setting' value 'Triclinic' changed to 'triclinic'
according to /home/saulius/struct/CIF-dictionaries/cif_core.dic
dictionary named 'cif_core.dic' version 2.4.1 from 2010-06-29.

Automatic conversion script
Id: cif_fix_values 1715 2011-07-08 13:25:40Z adriana 
;
_cod_database_code 2014657

loop_
_symmetry_equiv_pos_as_xyz
'x, y, z'
'-x, -y, -z'

loop_
_atom_site_label
_atom_site_fract_x
_atom_site_fract_y
_atom_site_fract_z
_atom_site_U_iso_or_equiv
_atom_site_adp_type
_atom_site_calc_flag
_atom_site_refinement_flags
_atom_site_occupancy
_atom_site_disorder_assembly
_atom_site_disorder_group
_atom_site_type_symbol
Cl1 1.10934(8) 0.63339(8) 0.87631(7) 0.0561(2) Uani d . 1 . . Cl
F1 0.88880(18) 0.69124(17) 0.40938(15) 0.0555(4) Uani d . 1 . . F
O1 0.5461(2) 0.6103(2) 0.32370(19) 0.0545(5) Uani d . 1 . . O
O2 0.5902(2) 0.13836(19) 0.24919(17) 0.0479(4) Uani d . 1 . . O
O3 0.8209(2) 0.33054(19) 0.76829(16) 0.0470(4) Uani d . 1 . . O
N2 0.6090(2) 0.3948(2) 0.32126(19) 0.0389(5) Uani d . 1 . . N
C1 0.5233(3) 0.4773(3) 0.2666(2) 0.0390(5) Uani d . 1 . . C
C3 0.5445(3) 0.2389(3) 0.2296(2) 0.0379(5) Uani d . 1 . . C
C3A 0.4144(3) 0.2288(3) 0.1088(2) 0.0404(6) Uani d . 1 . . C
C4 0.3108(4) 0.0863(3) -0.0159(3) 0.0578(7) Uani d . 1 . . C
H4A 0.2350 -0.0012 0.0079 0.069 Uiso calc R 1 . . H
H4B 0.3812 0.0490 -0.0509 0.069 Uiso calc R 1 . . H
C5 0.2141(6) 0.1325(5) -0.1248(4) 0.1062(16) Uani d . 1 . . C
H5A 0.2828 0.1767 -0.1780 0.127 Uiso calc R 1 . . H
H5B 0.1182 0.0346 -0.1867 0.127 Uiso calc R 1 . . H
C6 0.1578(5) 0.2458(5) -0.0785(4) 0.0925(13) Uani d . 1 . . C
H6A 0.0691 0.1917 -0.0450 0.111 Uiso calc R 1 . . H
H6B 0.1101 0.2744 -0.1575 0.111 Uiso calc R 1 . . H
C7 0.2833(3) 0.4007(3) 0.0325(3) 0.0521(7) Uani d . 1 . . C
H7A 0.3419 0.4794 -0.0087 0.063 Uiso calc R 1 . . H
H7B 0.2273 0.4453 0.0816 0.063 Uiso calc R 1 . . H
C7A 0.4029(3) 0.3668(3) 0.1298(2) 0.0395(5) Uani d . 1 . . C
C11 0.7297(3) 0.4524(3) 0.4541(2) 0.0363(5) Uani d . 1 . . C
C12 0.8663(3) 0.6014(3) 0.4975(2) 0.0392(5) Uani d . 1 . . C
C13 0.9835(3) 0.6593(3) 0.6260(2) 0.0418(6) Uani d . 1 . . C
H13 1.0744 0.7603 0.6537 0.050 Uiso calc R 1 . . H
C14 0.9637(3) 0.5642(3) 0.7134(2) 0.0385(5) Uani d . 1 . . C
C15 0.8289(3) 0.4130(3) 0.6725(2) 0.0368(5) Uani d . 1 . . C
C16 0.7123(3) 0.3584(3) 0.5431(2) 0.0373(5) Uani d . 1 . . C
H16 0.6210 0.2576 0.5153 0.045 Uiso calc R 1 . . H
C17 0.6888(3) 0.1711(3) 0.7292(3) 0.0498(7) Uani d . 1 . . C
H17A 0.5853 0.1721 0.6831 0.060 Uiso calc R 1 . . H
H17B 0.6807 0.1389 0.8113 0.060 Uiso calc R 1 . . H
C18 0.7120(3) 0.0534(3) 0.6384(3) 0.0556(7) Uani d . 1 . . C
C19 0.7317(4) -0.0416(4) 0.5683(4) 0.0859(11) Uani d . 1 . . C
H19 0.7475 -0.1179 0.5119 0.103 Uiso calc R 1 . . H

loop_
_atom_site_aniso_label
_atom_site_aniso_U_11
_atom_site_aniso_U_22
_atom_site_aniso_U_33
_atom_site_aniso_U_12
_atom_site_aniso_U_13
_atom_site_aniso_U_23
Cl1 0.0504(4) 0.0462(4) 0.0451(4) 0.0108(3) -0.0030(3) 0.0041(3)
F1 0.0557(9) 0.0493(9) 0.0580(9) 0.0168(7) 0.0178(8) 0.0262(7)
O1 0.0559(11) 0.0441(11) 0.0579(11) 0.0287(9) 0.0089(9) 0.0020(9)
O2 0.0539(11) 0.0374(9) 0.0513(10) 0.0235(8) 0.0118(9) 0.0117(8)
O3 0.0540(10) 0.0342(9) 0.0377(9) 0.0107(8) 0.0069(8) 0.0099(7)
N2 0.0414(11) 0.0339(10) 0.0372(11) 0.0178(9) 0.0072(9) 0.0072(8)
C1 0.0417(13) 0.0361(13) 0.0421(13) 0.0202(11) 0.0151(11) 0.0105(10)
C3 0.0379(13) 0.0339(12) 0.0393(13) 0.0137(10) 0.0140(10) 0.0095(10)
C3A 0.0412(13) 0.0387(13) 0.0386(13) 0.0166(11) 0.0130(11) 0.0093(10)
C4 0.0626(18) 0.0456(15) 0.0482(16) 0.0231(14) 0.0012(14) 0.0017(12)
C5 0.124(3) 0.080(3) 0.070(2) 0.057(3) -0.033(2) -0.0150(19)
C6 0.091(3) 0.086(3) 0.070(2) 0.053(2) -0.0247(19) -0.0073(19)
C7 0.0520(16) 0.0560(16) 0.0493(15) 0.0303(13) 0.0094(13) 0.0150(13)
C7A 0.0400(13) 0.0400(13) 0.0401(13) 0.0192(11) 0.0136(11) 0.0123(10)
C11 0.0372(12) 0.0351(12) 0.0332(12) 0.0173(10) 0.0088(10) 0.0038(10)
C12 0.0435(13) 0.0341(12) 0.0435(13) 0.0183(11) 0.0172(11) 0.0141(10)
C13 0.0362(13) 0.0306(12) 0.0480(14) 0.0099(10) 0.0109(11) 0.0042(11)
C14 0.0370(13) 0.0331(12) 0.0376(13) 0.0146(10) 0.0066(10) 0.0029(10)
C15 0.0398(13) 0.0322(12) 0.0361(12) 0.0168(10) 0.0109(10) 0.0056(10)
C16 0.0352(12) 0.0308(12) 0.0383(13) 0.0107(10) 0.0102(10) 0.0049(10)
C17 0.0548(16) 0.0358(14) 0.0489(15) 0.0121(12) 0.0139(13) 0.0143(12)
C18 0.0518(16) 0.0370(15) 0.0599(18) 0.0133(13) 0.0045(14) 0.0080(13)
C19 0.076(2) 0.059(2) 0.098(3) 0.0294(18) 0.010(2) -0.0056(19)

loop_
_atom_type_symbol
_atom_type_description
_atom_type_scat_dispersion_real
_atom_type_scat_dispersion_imag
_atom_type_scat_source
C C 0.0033 0.0016 'International Tables Vol C Tables 4.2.6.8 and 6.1.1.4'
H H 0.0000 0.0000 'International Tables Vol C Tables 4.2.6.8 and 6.1.1.4'
N N 0.0061 0.0033 'International Tables Vol C Tables 4.2.6.8 and 6.1.1.4'
O O 0.0106 0.0060 'International Tables Vol C Tables 4.2.6.8 and 6.1.1.4'
F F 0.0171 0.0103 'International Tables Vol C Tables 4.2.6.8 and 6.1.1.4'
Cl Cl 0.1484 0.1585 'International Tables Vol C Tables 4.2.6.8 and 6.1.1.4'

loop_
_geom_angle_atom_site_label_1
_geom_angle_atom_site_label_2
_geom_angle_atom_site_label_3
_geom_angle
C15 O3 C17 118.15(18)
C1 N2 C3 109.57(18)
C1 N2 C11 125.20(18)
C3 N2 C11 124.93(18)
O1 C1 N2 124.9(2)
O1 C1 C7A 128.9(2)
N2 C1 C7A 106.13(19)
O2 C3 N2 125.2(2)
O2 C3 C3A 128.8(2)
N2 C3 C3A 106.02(19)
C7A C3A C3 109.1(2)
C7A C3A C4 125.0(2)
C3 C3A C4 125.9(2)
C3A C4 C5 109.7(2)
C3A C4 H4A 109.7
C5 C4 H4A 109.7
C3A C4 H4B 109.7
C5 C4 H4B 109.7
H4A C4 H4B 108.2
C6 C5 C4 116.8(3)
C6 C5 H5A 108.1
C4 C5 H5A 108.1
C6 C5 H5B 108.1
C4 C5 H5B 108.1
H5A C5 H5B 107.3
C5 C6 C7 117.6(3)
C5 C6 H6A 107.9
C7 C6 H6A 107.9
C5 C6 H6B 107.9
C7 C6 H6B 107.9
H6A C6 H6B 107.2
C7A C7 C6 109.4(2)
C7A C7 H7A 109.8
C6 C7 H7A 109.8
C7A C7 H7B 109.8
C6 C7 H7B 109.8
H7A C7 H7B 108.2
C3A C7A C1 109.1(2)
C3A C7A C7 124.7(2)
C1 C7A C7 126.1(2)
C12 C11 C16 118.7(2)
C12 C11 N2 121.3(2)
C16 C11 N2 120.0(2)
F1 C12 C13 118.6(2)
F1 C12 C11 119.3(2)
C13 C12 C11 122.0(2)
C12 C13 C14 118.4(2)
C12 C13 H13 120.8
C14 C13 H13 120.8
C13 C14 C15 121.1(2)
C13 C14 Cl1 119.67(18)
C15 C14 Cl1 119.22(18)
O3 C15 C16 124.8(2)
O3 C15 C14 116.0(2)
C16 C15 C14 119.2(2)
C15 C16 C11 120.5(2)
C15 C16 H16 119.7
C11 C16 H16 119.7
O3 C17 C18 112.5(2)
O3 C17 H17A 109.1
C18 C17 H17A 109.1
O3 C17 H17B 109.1
C18 C17 H17B 109.1
H17A C17 H17B 107.8
C19 C18 C17 178.6(3)
C18 C19 H19 180.0

loop_
_geom_bond_atom_site_label_1
_geom_bond_atom_site_label_2
_geom_bond_site_symmetry_2
_geom_bond_distance
_geom_bond_publ_flag
Cl1 C14 . 1.728(2) ?
F1 C12 . 1.352(3) ?
O1 C1 . 1.201(3) ?
O2 C3 . 1.202(3) ?
O3 C15 . 1.366(3) ?
O3 C17 . 1.428(3) ?
N2 C1 . 1.402(3) ?
N2 C3 . 1.409(3) ?
N2 C11 . 1.414(3) ?
C1 C7A . 1.482(3) ?
C3 C3A . 1.481(3) ?
C3A C7A . 1.326(3) ?
C3A C4 . 1.490(3) ?
C4 C5 . 1.505(4) ?
C4 H4A . 0.97 ?
C4 H4B . 0.97 ?
C5 C6 . 1.422(5) ?
C5 H5A . 0.97 ?
C5 H5B . 0.97 ?
C6 C7 . 1.509(4) ?
C6 H6A . 0.97 ?
C6 H6B . 0.97 ?
C7 C7A . 1.485(3) ?
C7 H7A . 0.97 ?
C7 H7B . 0.97 ?
C11 C12 . 1.379(3) ?
C11 C16 . 1.384(3) ?
C12 C13 . 1.369(3) ?
C13 C14 . 1.377(3) ?
C13 H13 . 0.93 ?
C14 C15 . 1.387(3) ?
C15 C16 . 1.375(3) ?
C16 H16 . 0.93 ?
C17 C18 . 1.451(4) ?
C17 H17A . 0.97 ?
C17 H17B . 0.97 ?
C18 C19 . 1.158(4) ?
C19 H19 . 0.93 ?

loop_
_geom_hbond_atom_site_label_D
_geom_hbond_atom_site_label_H
_geom_hbond_atom_site_label_A
_geom_hbond_site_symmetry_A
_geom_hbond_distance_DH
_geom_hbond_distance_HA
_geom_hbond_distance_DA
_geom_hbond_angle_DHA
C19 H19 O1 1_545 0.93 2.59 3.295(4) 133

loop_
_geom_torsion_atom_site_label_1
_geom_torsion_atom_site_label_2
_geom_torsion_atom_site_label_3
_geom_torsion_atom_site_label_4
_geom_torsion
C3 N2 C1 O1 177.0(2)
C11 N2 C1 O1 3.1(4)
C3 N2 C1 C7A -2.4(3)
C11 N2 C1 C7A -176.3(2)
C1 N2 C3 O2 -178.4(2)
C11 N2 C3 O2 -4.4(4)
C1 N2 C3 C3A 2.1(3)
C11 N2 C3 C3A 176.0(2)
O2 C3 C3A C7A 179.6(2)
N2 C3 C3A C7A -0.9(3)
O2 C3 C3A C4 0.4(4)
N2 C3 C3A C4 179.9(2)
C7A C3A C4 C5 10.4(4)
C3 C3A C4 C5 -170.5(3)
C3A C4 C5 C6 -35.1(5)
C4 C5 C6 C7 50.8(6)
C5 C6 C7 C7A -35.8(5)
C3 C3A C7A C1 -0.6(3)
C4 C3A C7A C1 178.6(2)
C3 C3A C7A C7 -178.6(2)
C4 C3A C7A C7 0.6(4)
O1 C1 C7A C3A -177.5(3)
N2 C1 C7A C3A 1.8(3)
O1 C1 C7A C7 0.5(4)
N2 C1 C7A C7 179.8(2)
C6 C7 C7A C3A 10.7(4)
C6 C7 C7A C1 -167.0(3)
C1 N2 C11 C12 -54.8(3)
C3 N2 C11 C12 132.3(2)
C1 N2 C11 C16 125.5(2)
C3 N2 C11 C16 -47.5(3)
C16 C11 C12 F1 177.0(2)
N2 C11 C12 F1 -2.7(3)
C16 C11 C12 C13 -0.7(4)
N2 C11 C12 C13 179.5(2)
F1 C12 C13 C14 -177.3(2)
C11 C12 C13 C14 0.5(4)
C12 C13 C14 C15 0.3(4)
C12 C13 C14 Cl1 179.94(18)
C17 O3 C15 C16 4.7(3)
C17 O3 C15 C14 -177.1(2)
C13 C14 C15 O3 -179.1(2)
Cl1 C14 C15 O3 1.3(3)
C13 C14 C15 C16 -0.9(4)
Cl1 C14 C15 C16 179.52(17)
O3 C15 C16 C11 178.7(2)
C14 C15 C16 C11 0.6(3)
C12 C11 C16 C15 0.2(3)
N2 C11 C16 C15 179.9(2)
C15 O3 C17 C18 73.8(3)

loop_
_cod_related_entry_id
_cod_related_entry_database
_cod_related_entry_code
1 ChemSpider 97075
